data_2016369
loop_
_publ_author_name
'Henryk Krawczyk'
'Katarzyna W\;asek'
'Jacek K\;edzia'
'Jakub Wojciechowski'
'Wojciech M. Wolf'

_publ_section_title
;
 <i>trans</i>-(1<i>R</i>,2<i>R</i>)-1-Benzyl-2-phenylcyclopropanecarboxylic
 acid
;
_journal_coeditor_code AV3113
_journal_issue 1
_journal_name_full 'Acta Crystallographica Section C'
_journal_page_first o24
_journal_page_last o26
_journal_paper_doi 10.1107/S0108270107050883
_journal_volume 64
_journal_year 2008
_chemical_formula_iupac 'C17 H16 O2'
_chemical_formula_moiety 'C17 H16 O2'
_chemical_formula_sum 'C17 H16 O2'
_chemical_formula_weight 252.30
_chemical_name_systematic
;rac-<i>trans</i>-(1<i>R</i>,2<i>R</i>)-1-Benzyl-2-phenylcyclopropanecarboxylic
acid
;
_space_group_IT_number 2
_space_group_name_Hall '-P 1'
_symmetry_cell_setting triclinic
_symmetry_space_group_name_Hall '-P 1'
_symmetry_space_group_name_H-M 'P -1'
_atom_sites_solution_hydrogens geom
_atom_sites_solution_primary direct
_atom_sites_solution_secondary difmap
_audit_creation_method SHELXL-97
_cell_angle_alpha 111.3300(10)
_cell_angle_beta 92.1880(10)
_cell_angle_gamma 97.9650(10)
_cell_formula_units_Z 2
_cell_length_a 5.9983(2)
_cell_length_b 9.5439(4)
_cell_length_c 12.7293(5)
_cell_measurement_reflns_used 5353
_cell_measurement_temperature 293(2)
_cell_measurement_theta_max 28.14
_cell_measurement_theta_min 2.32
_cell_volume 669.15(4)
_computing_cell_refinement 'SAINT-Plus (Bruker, 2003)'
_computing_data_collection 'SMART (Bruker, 2003)'
_computing_data_reduction 'SAINT-Plus (Bruker, 2003)'
_computing_molecular_graphics 'SHELXTL (Bruker, 2003)'
_computing_publication_material
;
SHELXTL (Bruker, 2003) and publCIF (Westrip, 2007)
;
_computing_structure_refinement 'SHELXTL (Bruker, 2003)'
_computing_structure_solution 'SHELXTL (Bruker, 2003)'
_diffrn_ambient_temperature 293(2)
_diffrn_measured_fraction_theta_full 0.997
_diffrn_measured_fraction_theta_max 0.997
_diffrn_measurement_device_type 'Bruker SMART APEX'
_diffrn_measurement_method \w
_diffrn_radiation_monochromator graphite
_diffrn_radiation_source 'fine-focus sealed tube'
_diffrn_radiation_type MoK\a
_diffrn_radiation_wavelength 0.71073
_diffrn_reflns_av_R_equivalents 0.0206
_diffrn_reflns_av_sigmaI/netI 0.0149
_diffrn_reflns_limit_h_max 7
_diffrn_reflns_limit_h_min -7
_diffrn_reflns_limit_k_max 11
_diffrn_reflns_limit_k_min -11
_diffrn_reflns_limit_l_max 15
_diffrn_reflns_limit_l_min -15
_diffrn_reflns_number 9804
_diffrn_reflns_theta_full 25.00
_diffrn_reflns_theta_max 25.00
_diffrn_reflns_theta_min 1.73
_diffrn_standards_decay_% 0
_diffrn_standards_interval_count \\infly
_diffrn_standards_interval_time \\infly
_diffrn_standards_number 0
_exptl_absorpt_coefficient_mu 0.081
_exptl_absorpt_correction_T_max 0.9880
_exptl_absorpt_correction_T_min 0.8716
_exptl_absorpt_correction_type multi-scan
_exptl_absorpt_process_details '(SHELXTL; Bruker, 2003)'
_exptl_crystal_colour colourless
_exptl_crystal_density_diffrn 1.252
_exptl_crystal_density_method 'not measured'
_exptl_crystal_description prism
_exptl_crystal_F_000 268
_exptl_crystal_size_max 0.50
_exptl_crystal_size_mid 0.20
_exptl_crystal_size_min 0.15
_refine_diff_density_max 0.155
_refine_diff_density_min -0.135
_refine_ls_extinction_method none
_refine_ls_goodness_of_fit_ref 1.068
_refine_ls_hydrogen_treatment mixed
_refine_ls_matrix_type full
_refine_ls_number_parameters 176
_refine_ls_number_reflns 2348
_refine_ls_number_restraints 0
_refine_ls_restrained_S_all 1.068
_refine_ls_R_factor_all 0.0444
_refine_ls_R_factor_gt 0.0430
_refine_ls_shift/su_max 0.000
_refine_ls_shift/su_mean 0.000
_refine_ls_structure_factor_coef Fsqd
_refine_ls_weighting_details 'calc w=1/[\s^2^(Fo^2^)+(0.051P)^2^+0.1541P] where P=(Fo^2^+2Fc^2^)/3'
_refine_ls_weighting_scheme calc
_refine_ls_wR_factor_gt 0.1112
_refine_ls_wR_factor_ref 0.1124
_reflns_number_gt 2270
_reflns_number_total 2348
_reflns_threshold_expression I>2\s(I)
_cod_data_source_file av3113.cif
_cod_data_source_block I
_cod_database_code 2016369
_cod_database_fobs_code 2016369

loop_
_symmetry_equiv_pos_as_xyz
'x, y, z'
'-x, -y, -z'

loop_
_atom_site_type_symbol
_atom_site_label
_atom_site_fract_x
_atom_site_fract_y
_atom_site_fract_z
_atom_site_U_iso_or_equiv
_atom_site_adp_type
_atom_site_calc_flag
_atom_site_refinement_flags
_atom_site_occupancy
O O1 0.7410(2) 0.89897(14) 0.01402(10) 0.0689(4) Uani d . 1
H H1 0.819(4) 0.951(3) -0.036(2) 0.121(8) Uiso d . 1
O O2 1.06628(18) 0.98230(13) 0.12336(9) 0.0604(3) Uani d . 1
C C1 0.5162(3) 0.79975(19) 0.16732(14) 0.0584(4) Uani d . 1
H H11 0.4460 0.8013 0.2351 0.070 Uiso calc R 1
H H12 0.4299 0.8336 0.1177 0.070 Uiso calc R 1
C C2 0.6461(2) 0.67518(17) 0.11376(12) 0.0511(4) Uani d . 1
H H3 0.6393 0.6413 0.0310 0.061 Uiso calc R 1
C C3 0.7705(2) 0.83928(16) 0.17714(11) 0.0449(3) Uani d . 1
C C4 0.8697(2) 0.91330(16) 0.10207(12) 0.0471(3) Uani d . 1
C C5 0.9050(2) 0.87711(16) 0.28991(12) 0.0459(3) Uani d . 1
H H51 0.8406 0.8071 0.3243 0.055 Uiso calc R 1
H H52 1.0588 0.8603 0.2761 0.055 Uiso calc R 1
C C6 0.9119(2) 1.03798(16) 0.37287(11) 0.0449(3) Uani d . 1
C C7 0.7264(3) 1.08002(18) 0.43037(13) 0.0574(4) Uani d . 1
H H71 0.5951 1.0088 0.4158 0.069 Uiso calc R 1
C C8 0.7314(3) 1.2252(2) 0.50892(15) 0.0690(5) Uani d . 1
H H81 0.6039 1.2512 0.5460 0.083 Uiso calc R 1
C C9 0.9231(4) 1.3310(2) 0.53248(15) 0.0703(5) Uani d . 1
H H91 0.9275 1.4287 0.5860 0.084 Uiso calc R 1
C C10 1.1086(3) 1.2917(2) 0.47644(15) 0.0694(5) Uani d . 1
H H101 1.2397 1.3633 0.4921 0.083 Uiso calc R 1
C C11 1.1032(3) 1.14665(18) 0.39682(14) 0.0573(4) Uani d . 1
H H111 1.2304 1.1220 0.3589 0.069 Uiso calc R 1
C C12 0.6673(3) 0.55238(16) 0.15805(12) 0.0500(4) Uani d . 1
C C13 0.5043(3) 0.50666(19) 0.21760(15) 0.0634(4) Uani d . 1
H H131 0.3794 0.5560 0.2338 0.076 Uiso calc R 1
C C14 0.5247(4) 0.3881(2) 0.25345(17) 0.0789(6) Uani d . 1
H H141 0.4135 0.3589 0.2938 0.095 Uiso calc R 1
C C15 0.7056(4) 0.3136(2) 0.23042(17) 0.0783(6) Uani d . 1
H H151 0.7180 0.2339 0.2546 0.094 Uiso calc R 1
C C16 0.8681(4) 0.3572(2) 0.17148(17) 0.0766(5) Uani d . 1
H H161 0.9919 0.3067 0.1552 0.092 Uiso calc R 1
C C17 0.8500(3) 0.47578(19) 0.13597(15) 0.0649(4) Uani d . 1
H H171 0.9629 0.5048 0.0964 0.078 Uiso calc R 1

loop_
_atom_site_aniso_label
_atom_site_aniso_U_11
_atom_site_aniso_U_22
_atom_site_aniso_U_33
_atom_site_aniso_U_12
_atom_site_aniso_U_13
_atom_site_aniso_U_23
O1 0.0753(8) 0.0827(8) 0.0588(7) -0.0017(6) -0.0085(6) 0.0449(7)
O2 0.0594(7) 0.0729(7) 0.0585(7) 0.0039(6) 0.0052(5) 0.0383(6)
C1 0.0511(9) 0.0707(10) 0.0632(10) 0.0143(7) 0.0056(7) 0.0349(8)
C2 0.0555(9) 0.0543(8) 0.0429(8) 0.0030(7) 0.0021(6) 0.0201(7)
C3 0.0495(8) 0.0469(8) 0.0438(7) 0.0114(6) 0.0066(6) 0.0218(6)
C4 0.0544(9) 0.0465(8) 0.0453(8) 0.0130(6) 0.0039(6) 0.0212(6)
C5 0.0522(8) 0.0477(8) 0.0459(8) 0.0113(6) 0.0066(6) 0.0255(6)
C6 0.0542(8) 0.0478(8) 0.0406(7) 0.0090(6) 0.0031(6) 0.0256(6)
C7 0.0633(10) 0.0568(9) 0.0524(9) 0.0066(7) 0.0125(7) 0.0212(7)
C8 0.0863(12) 0.0655(11) 0.0567(10) 0.0222(9) 0.0177(9) 0.0201(8)
C9 0.1087(15) 0.0495(9) 0.0507(9) 0.0138(9) 0.0014(9) 0.0167(7)
C10 0.0828(12) 0.0574(10) 0.0638(10) -0.0098(9) -0.0095(9) 0.0269(9)
C11 0.0580(9) 0.0603(9) 0.0562(9) 0.0042(7) 0.0016(7) 0.0269(8)
C12 0.0593(9) 0.0461(8) 0.0400(7) -0.0008(6) 0.0019(6) 0.0141(6)
C13 0.0661(10) 0.0619(10) 0.0639(10) 0.0022(8) 0.0126(8) 0.0277(8)
C14 0.0967(14) 0.0694(12) 0.0762(12) -0.0057(11) 0.0183(11) 0.0398(10)
C15 0.1142(16) 0.0515(10) 0.0715(12) 0.0048(10) 0.0004(11) 0.0296(9)
C16 0.0980(14) 0.0596(11) 0.0763(12) 0.0247(10) 0.0106(10) 0.0259(9)
C17 0.0755(11) 0.0612(10) 0.0625(10) 0.0149(8) 0.0196(8) 0.0256(8)

loop_
_atom_type_symbol
_atom_type_description
_atom_type_scat_dispersion_real
_atom_type_scat_dispersion_imag
_atom_type_scat_source
C C 0.0033 0.0016 'International Tables Vol C Tables 4.2.6.8 and 6.1.1.4'
H H 0.0000 0.0000 'International Tables Vol C Tables 4.2.6.8 and 6.1.1.4'
O O 0.0106 0.0060 'International Tables Vol C Tables 4.2.6.8 and 6.1.1.4'

loop_
_geom_angle_atom_site_label_1
_geom_angle_atom_site_label_2
_geom_angle_atom_site_label_3
_geom_angle
_geom_angle_publ_flag
C2 C1 C3 62.02(10) y
C1 C2 C3 59.88(10) y
C1 C3 C2 58.10(10) y
C4 O1 H1 112.8(14) ?
C2 C1 H11 117.6 ?
C3 C1 H11 117.6 ?
C2 C1 H12 117.6 ?
C3 C1 H12 117.6 ?
H11 C1 H12 114.7 ?
C1 C2 C12 122.77(13) ?
C12 C2 C3 121.19(12) ?
C1 C2 H3 114.1 ?
C12 C2 H3 114.1 ?
C3 C2 H3 114.1 ?
C4 C3 C1 117.41(12) ?
C4 C3 C5 116.29(12) ?
C1 C3 C5 119.54(12) ?
C4 C3 C2 113.93(12) ?
C5 C3 C2 118.79(11) ?
O2 C4 O1 123.11(13) ?
O2 C4 C3 120.76(12) ?
O1 C4 C3 116.12(13) ?
C6 C5 C3 114.71(11) ?
C6 C5 H51 108.6 ?
C3 C5 H51 108.6 ?
C6 C5 H52 108.6 ?
C3 C5 H52 108.6 ?
H51 C5 H52 107.6 ?
C11 C6 C7 117.59(14) ?
C11 C6 C5 121.85(13) ?
C7 C6 C5 120.53(13) ?
C8 C7 C6 121.44(16) ?
C8 C7 H71 119.3 ?
C6 C7 H71 119.3 ?
C9 C8 C7 120.21(17) ?
C9 C8 H81 119.9 ?
C7 C8 H81 119.9 ?
C8 C9 C10 119.25(17) ?
C8 C9 H91 120.4 ?
C10 C9 H91 120.4 ?
C9 C10 C11 120.65(17) ?
C9 C10 H101 119.7 ?
C11 C10 H101 119.7 ?
C6 C11 C10 120.85(16) ?
C6 C11 H111 119.6 ?
C10 C11 H111 119.6 ?
C13 C12 C17 117.62(15) ?
C13 C12 C2 122.14(15) ?
C17 C12 C2 120.19(14) ?
C12 C13 C14 120.67(18) ?
C12 C13 H131 119.7 ?
C14 C13 H131 119.7 ?
C15 C14 C13 120.83(18) ?
C15 C14 H141 119.6 ?
C13 C14 H141 119.6 ?
C14 C15 C16 119.27(17) ?
C14 C15 H151 120.4 ?
C16 C15 H151 120.4 ?
C15 C16 C17 120.34(19) ?
C15 C16 H161 119.8 ?
C17 C16 H161 119.8 ?
C16 C17 C12 121.27(17) ?
C16 C17 H171 119.4 ?
C12 C17 H171 119.4 ?

loop_
_geom_bond_atom_site_label_1
_geom_bond_atom_site_label_2
_geom_bond_distance
_geom_bond_publ_flag
C1 C2 1.481(2) y
C1 C3 1.508(2) y
C2 C3 1.540(2) y
C2 C12 1.491(2) y
C3 C4 1.4779(19) y
O2 C4 1.2362(17) y
C3 C5 1.5152(19) y
O1 C4 1.2901(17) ?
O1 H1 1.02(3) ?
C1 H11 0.9700 ?
C1 H12 0.9700 ?
C2 H3 0.9800 ?
C5 C6 1.508(2) ?
C5 H51 0.9700 ?
C5 H52 0.9700 ?
C6 C11 1.378(2) ?
C6 C7 1.381(2) ?
C7 C8 1.378(2) ?
C7 H71 0.9300 ?
C8 C9 1.365(3) ?
C8 H81 0.9300 ?
C9 C10 1.367(3) ?
C9 H91 0.9300 ?
C10 C11 1.382(2) ?
C10 H101 0.9300 ?
C11 H111 0.9300 ?
C12 C13 1.378(2) ?
C12 C17 1.382(2) ?
C13 C14 1.383(3) ?
C13 H131 0.9300 ?
C14 C15 1.362(3) ?
C14 H141 0.9300 ?
C15 C16 1.363(3) ?
C15 H151 0.9300 ?
C16 C17 1.378(2) ?
C16 H161 0.9300 ?
C17 H171 0.9300 ?

loop_
_geom_hbond_atom_site_label_D
_geom_hbond_atom_site_label_H
_geom_hbond_atom_site_label_A
_geom_hbond_site_symmetry_A
_geom_hbond_distance_DH
_geom_hbond_distance_HA
_geom_hbond_distance_DA
_geom_hbond_angle_DHA
O1 H1 O2 2_775 1.02(3) 1.61(3) 2.629(2) 175(2)

loop_
_geom_torsion_atom_site_label_1
_geom_torsion_atom_site_label_2
_geom_torsion_atom_site_label_3
_geom_torsion_atom_site_label_4
_geom_torsion
_geom_torsion_publ_flag
C1 C3 C4 O2 161.92(14) y
C2 C3 C4 O2 -132.99(14) y
C1 C2 C12 C13 27.5(2) y
C1 C2 C12 C17 -155.23(15) y
C3 C1 C2 C12 109.79(15) ?
C2 C1 C3 C4 102.45(14) ?
C2 C1 C3 C5 -107.42(14) ?
C1 C2 C3 C4 -108.48(14) ?
C12 C2 C3 C4 139.17(14) ?
C1 C2 C3 C5 108.69(14) ?
C12 C2 C3 C5 -3.7(2) ?
C5 C3 C4 O2 10.82(19) ?
C1 C3 C4 O1 -19.14(19) ?
C5 C3 C4 O1 -170.24(12) ?
C2 C3 C4 O1 45.96(17) ?
C4 C3 C5 C6 69.96(16) ?
C1 C3 C5 C6 -80.49(16) ?
C2 C3 C5 C6 -148.06(13) ?
C3 C5 C6 C11 -106.23(16) ?
C3 C5 C6 C7 75.75(17) ?
C11 C6 C7 C8 0.0(2) ?
C5 C6 C7 C8 178.11(14) ?
C6 C7 C8 C9 -0.7(3) ?
C7 C8 C9 C10 0.7(3) ?
C8 C9 C10 C11 0.0(3) ?
C7 C6 C11 C10 0.6(2) ?
C5 C6 C11 C10 -177.43(13) ?
C9 C10 C11 C6 -0.6(2) ?
C3 C2 C12 C13 99.54(18) ?
C3 C2 C12 C17 -83.17(19) ?
C17 C12 C13 C14 -0.1(2) ?
C2 C12 C13 C14 177.30(16) ?
C12 C13 C14 C15 -0.2(3) ?
C13 C14 C15 C16 0.1(3) ?
C14 C15 C16 C17 0.2(3) ?
C15 C16 C17 C12 -0.5(3) ?
C13 C12 C17 C16 0.4(3) ?
C2 C12 C17 C16 -176.98(16) ?

loop_
_cod_related_entry_id
_cod_related_entry_database
_cod_related_entry_code
1 ChemSpider 21120611
